data_7112613
loop_
_publ_author_name
'Lena Hahn'
'Simin Oz'
'Hubert Wadepohl'
'Lutz H. Gade'

_publ_section_title
;
 Highly emissive water-soluble tetraazaperopyrenes as fluorescent markers
;
_journal_name_full Chem.Commun.
_journal_page_first 4941
_journal_paper_doi 10.1039/C4CC01254B
_journal_volume 50
_journal_year 2014
_chemical_formula_moiety 'C48 H20 F14 N8, 3(C4 H8 O)'
_chemical_formula_sum 'C60 H44 F14 N8 O3'
_chemical_formula_weight 1191.03
_space_group_crystal_system monoclinic
_space_group_IT_number 15
_space_group_name_Hall '-C 2yc'
_space_group_name_H-M_alt 'C 1 2/c 1'
_symmetry_cell_setting monoclinic
_symmetry_Int_Tables_number 15
_symmetry_space_group_name_Hall '-C 2yc'
_symmetry_space_group_name_H-M 'C 1 2/c 1'
_atom_sites_solution_hydrogens mixed
_atom_sites_solution_primary direct
_atom_sites_solution_secondary difmap
_audit_block_code ga_lh5
_audit_creation_date 2014-02-12
_audit_update_record 'Wed Feb 12 16:11:49 CET 2014'
_cell_angle_alpha 90
_cell_angle_beta 108.873(11)
_cell_angle_gamma 90
_cell_formula_units_Z 4
_cell_length_a 21.096(10)
_cell_length_b 11.551(5)
_cell_length_c 22.445(10)
_cell_measurement_reflns_used 8099
_cell_measurement_temperature 100(2)
_cell_measurement_theta_max 30.47
_cell_measurement_theta_min 2.39
_cell_volume 5175(4)
_computing_cell_refinement
;
SAINT 8.x (Bruker AXS, 1997-2012). Includes estimated systematic errors
 of the unit cell constants from Monte Carlo simulations.
;
_computing_data_collection 'SMART-5.631 (Bruker AXS, 2003)'
_computing_data_reduction 'SAINT 8.x (Bruker AXS, 1997-2011)'
_computing_molecular_graphics 'Olex2 (Dolomanov et al., 2009)'
_computing_publication_material 'encif (Wadepohl, 2009-13); encifer 1.4 (CCDC, 2011)'
_computing_structure_refinement 'XL (Sheldrick, 2008)'
_computing_structure_solution 'SIR2004 (Giacovazzo et al., 2004)'
_diffrn_ambient_environment 'perfluoro polyether oil'
_diffrn_ambient_temperature 100(1)
_diffrn_detector 'CCD plate'
_diffrn_detector_area_resol_mean 8.19
_diffrn_detector_type CCD-PXL-KAF2
_diffrn_measured_fraction_theta_full 0.999
_diffrn_measured_fraction_theta_max 0.987
_diffrn_measurement_device 'three-circle diffractometer'
_diffrn_measurement_device_type 'Bruker AXS Smart 1000'
_diffrn_measurement_method '\f- and \w-scans'
_diffrn_measurement_specimen_support 'polyimid foil'
_diffrn_radiation_monochromator graphite
_diffrn_radiation_probe x-ray
_diffrn_radiation_type MoK\a
_diffrn_radiation_wavelength 0.71073
_diffrn_reflns_av_R_equivalents 0.0598
_diffrn_reflns_av_unetI/netI 0.0389
_diffrn_reflns_Laue_measured_fraction_full 0.999
_diffrn_reflns_Laue_measured_fraction_max 0.987
_diffrn_reflns_limit_h_max 30
_diffrn_reflns_limit_h_min -30
_diffrn_reflns_limit_k_max 16
_diffrn_reflns_limit_k_min -16
_diffrn_reflns_limit_l_max 32
_diffrn_reflns_limit_l_min -31
_diffrn_reflns_number 61657
_diffrn_reflns_point_group_measured_fraction_full 0.999
_diffrn_reflns_point_group_measured_fraction_max 0.987
_diffrn_reflns_theta_full 25.242
_diffrn_reflns_theta_max 30.659
_diffrn_reflns_theta_min 1.918
_diffrn_source 'sealed X-Ray tube (Mo)'
_diffrn_source_type 'fine focus tube'
_diffrn_standards_number 0
_exptl_absorpt_coefficient_mu 0.131
_exptl_absorpt_correction_T_max 0.8622
_exptl_absorpt_correction_T_min 0.7876
_exptl_absorpt_correction_type multi-scan
_exptl_absorpt_process_details
;
multi-scan from symmetry-related measurements (Blessing 1995)
SADABS (Sheldrick & Bruker AXS, 2004-2008)
;
_exptl_crystal_colour red
_exptl_crystal_density_diffrn 1.529
_exptl_crystal_description plate
_exptl_crystal_F_000 2440
_exptl_crystal_size_max 0.18
_exptl_crystal_size_mid 0.17
_exptl_crystal_size_min 0.06
_refine_diff_density_max 0.813
_refine_diff_density_min -0.778
_refine_diff_density_rms 0.069
_refine_ls_extinction_method none
_refine_ls_goodness_of_fit_ref 1.022
_refine_ls_hydrogen_treatment mixed
_refine_ls_matrix_type full
_refine_ls_number_parameters 390
_refine_ls_number_reflns 7908
_refine_ls_number_restraints 0
_refine_ls_restrained_S_all 1.022
_refine_ls_R_factor_all 0.0798
_refine_ls_R_factor_gt 0.0554
_refine_ls_shift/su_max 0.000
_refine_ls_shift/su_mean 0.000
_refine_ls_structure_factor_coef Fsqd
_refine_ls_weighting_details 'w=1/[\s^2^(Fo^2^)+(0.0660P)^2^+8.4620P] where P=(Fo^2^+2Fc^2^)/3'
_refine_ls_weighting_scheme calc
_refine_ls_wR_factor_gt 0.1328
_refine_ls_wR_factor_ref 0.1454
_reflns_Friedel_coverage 0.000
_reflns_number_gt 5881
_reflns_number_total 7908
_reflns_threshold_expression 'I > 2\s(I)'
_cod_data_source_file c4cc01254b2.cif
_cod_data_source_block ga_lh5
_cod_original_cell_volume 5176(4)
_cod_original_sg_symbol_H-M 'C 2/c'
_cod_database_code 7112613
_audit_block_refno 1860
_audit_block_usercomment LH353
_shelxl_version_number 2013-4
_shelx_space_group_comment
;
The symmetry employed for this shelxl refinement is uniquely defined
by the following loop, which should always be used as a source of
symmetry information in preference to the above space-group names.
They are only intended as comments.
;
_shelx_estimated_absorpt_t_max 0.992
_shelx_estimated_absorpt_t_min 0.977
_olex2_refinement_description
;
1. Fixed Uiso
 At 1.2 times of:
  All C(H) groups, All C(H,H) groups
2.a Secondary CH2 refined with riding coordinates:
 C41(H41A,H41B), C42(H42A,H42B), C43(H43A,H43B), C44(H44A,H44B), C51(H51A,
 H51B), C52(H52A,H52B)
2.b Aromatic/amide H refined with riding coordinates:
 C27(H27), C28(H28), C29(H29), C30(H30), C32(H32), C33(H33), C34(H34), C35(H35)
;

loop_
_symmetry_equiv_pos_as_xyz
'x, y, z'
'-x, y, -z+1/2'
'x+1/2, y+1/2, z'
'-x+1/2, y+1/2, -z+1/2'
'-x, -y, -z'
'x, -y, z-1/2'
'-x+1/2, -y+1/2, -z'
'x+1/2, -y+1/2, z-1/2'

loop_
_atom_site_label
_atom_site_type_symbol
_atom_site_fract_x
_atom_site_fract_y
_atom_site_fract_z
_atom_site_U_iso_or_equiv
_atom_site_adp_type
_atom_site_occupancy
_atom_site_site_symmetry_order
_atom_site_calc_flag
_atom_site_refinement_flags_posn
_atom_site_refinement_flags_adp
_atom_site_refinement_flags_occupancy
_atom_site_disorder_assembly
_atom_site_disorder_group
F1 F 0.03725(6) -0.05255(9) 0.19307(5) 0.0213(2) Uani 1 1 d . . . . .
F2 F 0.08313(5) 0.11412(9) 0.18640(5) 0.0221(2) Uani 1 1 d . . . . .
F3 F -0.05376(5) -0.01798(11) 0.07482(5) 0.0271(3) Uani 1 1 d . . . . .
F4 F -0.00735(6) 0.14947(10) 0.07048(5) 0.0281(3) Uani 1 1 d . . . . .
F5 F -0.08074(6) 0.05111(10) 0.18046(6) 0.0275(3) Uani 1 1 d . . . . .
F6 F -0.03366(6) 0.21502(10) 0.17898(6) 0.0305(3) Uani 1 1 d . . . . .
F7 F -0.11941(6) 0.16461(14) 0.10148(6) 0.0429(4) Uani 1 1 d . . . . .
N1 N 0.07676(7) -0.14446(12) 0.10212(7) 0.0131(3) Uani 1 1 d . . . . .
N2 N 0.13631(7) 0.03382(11) 0.10386(6) 0.0128(3) Uani 1 1 d . . . . .
N3 N 0.20438(8) 0.36278(12) 0.09290(8) 0.0208(3) Uani 1 1 d . . . . .
N501 N 0.56075(7) -0.08361(14) -0.07034(8) 0.0206(3) Uani 1 1 d . . . . .
C1 C 0.11523(7) -0.19780(13) 0.07262(7) 0.0116(3) Uani 1 1 d . . . . .
C2 C 0.39450(7) -0.18041(13) -0.05776(7) 0.0118(3) Uani 1 1 d . . . . .
C3 C 0.35247(8) -0.12669(13) -0.03110(8) 0.0122(3) Uani 1 1 d . . . . .
H3 H 0.3592(10) -0.0437(18) -0.0232(10) 0.015 Uiso 1 1 d R . . . .
C4 C 0.30062(7) -0.18608(13) -0.01522(7) 0.0110(3) Uani 1 1 d . . . . .
C5 C 0.20901(7) -0.19444(13) 0.02934(7) 0.0106(3) Uani 1 1 d . . . . .
C6 C 0.16690(7) -0.13720(13) 0.05825(7) 0.0109(3) Uani 1 1 d . . . . .
C7 C 0.17507(8) -0.01824(13) 0.07426(7) 0.0113(3) Uani 1 1 d . . . . .
C8 C 0.22747(8) 0.04694(13) 0.06069(7) 0.0118(3) Uani 1 1 d . . . . .
C9 C 0.26686(8) -0.00933(13) 0.03179(8) 0.0121(3) Uani 1 1 d . . . . .
H9 H 0.3007(10) 0.0332(18) 0.0221(10) 0.015 Uiso 1 1 d R . . . .
C10 C 0.25943(7) -0.12959(13) 0.01486(7) 0.0109(3) Uani 1 1 d . . . . .
C21 C 0.09128(8) -0.03393(13) 0.11633(8) 0.0128(3) Uani 1 1 d . . . . .
C23 C 0.04976(8) 0.02353(13) 0.15255(8) 0.0132(3) Uani 1 1 d . . . . .
C24 C -0.01828(8) 0.06974(14) 0.10995(8) 0.0159(3) Uani 1 1 d . . . . .
C25 C -0.06363(8) 0.12648(15) 0.14391(8) 0.0183(3) Uani 1 1 d . . . . .
C26 C 0.44650(8) -0.11095(13) -0.07287(8) 0.0128(3) Uani 1 1 d . . . . .
C27 C 0.51275(8) -0.14768(15) -0.05918(8) 0.0168(3) Uani 1 1 d . . . . .
H27 H 0.5245 -0.2221 -0.0410 0.020 Uiso 1 1 calc R . . . .
C28 C 0.54297(9) 0.02033(16) -0.09711(9) 0.0198(3) Uani 1 1 d . . . . .
H28 H 0.5762 0.0658 -0.1062 0.024 Uiso 1 1 calc R . . . .
C29 C 0.47893(9) 0.06495(15) -0.11221(9) 0.0206(3) Uani 1 1 d . . . . .
H29 H 0.4686 0.1393 -0.1309 0.025 Uiso 1 1 calc R . . . .
C30 C 0.42993(8) -0.00135(14) -0.09945(8) 0.0169(3) Uani 1 1 d . . . . .
H30 H 0.3856 0.0276 -0.1087 0.020 Uiso 1 1 calc R . . . .
C31 C 0.24163(8) 0.17008(13) 0.07913(8) 0.0130(3) Uani 1 1 d . . . . .
C32 C 0.19177(9) 0.25192(14) 0.07587(8) 0.0169(3) Uani 1 1 d . . . . .
H32 H 0.1464 0.2274 0.0607 0.020 Uiso 1 1 calc R . . . .
C33 C 0.26836(10) 0.39700(15) 0.11386(9) 0.0212(4) Uani 1 1 d . . . . .
H33 H 0.2778 0.4750 0.1272 0.025 Uiso 1 1 calc R . . . .
C34 C 0.32123(9) 0.32436(15) 0.11706(9) 0.0212(4) Uani 1 1 d . . . . .
H34 H 0.3660 0.3525 0.1309 0.025 Uiso 1 1 calc R . . . .
C35 C 0.30782(8) 0.20943(14) 0.09967(9) 0.0176(3) Uani 1 1 d . . . . .
H35 H 0.3435 0.1577 0.1017 0.021 Uiso 1 1 calc R . . . .
O41 O 0.21106(7) -0.12654(12) 0.22075(7) 0.0276(3) Uani 1 1 d . . . . .
C41 C 0.21824(11) -0.24860(18) 0.23169(10) 0.0291(4) Uani 1 1 d . . . . .
H41A H 0.1756 -0.2891 0.2103 0.035 Uiso 1 1 calc R . . . .
H41B H 0.2319 -0.2657 0.2773 0.035 Uiso 1 1 calc R . . . .
C42 C 0.27248(11) -0.28610(18) 0.20444(11) 0.0300(4) Uani 1 1 d . . . . .
H42A H 0.2525 -0.3127 0.1604 0.036 Uiso 1 1 calc R . . . .
H42B H 0.3000 -0.3493 0.2297 0.036 Uiso 1 1 calc R . . . .
C43 C 0.31469(12) -0.1765(2) 0.20774(13) 0.0389(5) Uani 1 1 d . . . . .
H43A H 0.3609 -0.1875 0.2368 0.047 Uiso 1 1 calc R . . . .
H43B H 0.3166 -0.1554 0.1656 0.047 Uiso 1 1 calc R . . . .
C44 C 0.27763(10) -0.08378(18) 0.23261(10) 0.0283(4) Uani 1 1 d . . . . .
H44A H 0.2999 -0.0714 0.2783 0.034 Uiso 1 1 calc R . . . .
H44B H 0.2769 -0.0094 0.2105 0.034 Uiso 1 1 calc R . . . .
O51 O 0.5000 -0.0003(2) -0.2500 0.0383(5) Uani 1 2 d S T P B .
C51 C 0.44200(13) -0.0724(2) -0.26110(11) 0.0380(5) Uani 1 1 d . . . . .
H51A H 0.4071 -0.0501 -0.3009 0.046 Uiso 1 1 calc R . . A .
H51B H 0.4232 -0.0647 -0.2262 0.046 Uiso 1 1 calc R . . A .
C52 C 0.46494(16) -0.1953(3) -0.2651(2) 0.0747(11) Uani 1 1 d . . . B 2
H52A H 0.4428 -0.2491 -0.2437 0.090 Uiso 1 1 calc R . . B 2
H52B H 0.4540 -0.2194 -0.3097 0.090 Uiso 1 1 calc R . . B 2

loop_
_atom_site_aniso_label
_atom_site_aniso_U_11
_atom_site_aniso_U_22
_atom_site_aniso_U_33
_atom_site_aniso_U_23
_atom_site_aniso_U_13
_atom_site_aniso_U_12
F1 0.0276(6) 0.0210(5) 0.0215(5) 0.0067(4) 0.0165(5) 0.0067(4)
F2 0.0164(5) 0.0252(5) 0.0267(6) -0.0145(4) 0.0098(4) -0.0060(4)
F3 0.0160(5) 0.0365(6) 0.0273(6) -0.0164(5) 0.0046(4) -0.0020(5)
F4 0.0332(6) 0.0315(6) 0.0260(6) 0.0134(5) 0.0184(5) 0.0136(5)
F5 0.0274(6) 0.0263(6) 0.0397(7) 0.0014(5) 0.0256(5) 0.0003(5)
F6 0.0296(6) 0.0218(5) 0.0476(8) -0.0133(5) 0.0227(6) -0.0017(5)
F7 0.0272(6) 0.0735(10) 0.0258(6) 0.0031(6) 0.0055(5) 0.0317(7)
N1 0.0113(6) 0.0131(6) 0.0166(7) -0.0016(5) 0.0070(5) 0.0003(5)
N2 0.0116(6) 0.0128(6) 0.0156(7) -0.0014(5) 0.0065(5) 0.0002(5)
N3 0.0229(7) 0.0113(6) 0.0317(9) 0.0005(6) 0.0134(7) 0.0029(5)
N501 0.0137(7) 0.0228(7) 0.0287(8) -0.0055(6) 0.0114(6) -0.0045(6)
C1 0.0096(6) 0.0126(7) 0.0133(7) -0.0008(5) 0.0047(5) 0.0002(5)
C2 0.0095(6) 0.0127(7) 0.0141(7) -0.0002(5) 0.0052(6) -0.0017(5)
C3 0.0104(6) 0.0114(6) 0.0162(7) -0.0013(5) 0.0061(6) -0.0020(5)
C4 0.0095(6) 0.0113(6) 0.0130(7) -0.0016(5) 0.0048(5) -0.0020(5)
C5 0.0095(6) 0.0099(6) 0.0129(7) -0.0014(5) 0.0044(5) -0.0010(5)
C6 0.0088(6) 0.0115(6) 0.0135(7) -0.0009(5) 0.0051(5) -0.0002(5)
C7 0.0107(6) 0.0110(6) 0.0125(7) -0.0004(5) 0.0041(6) -0.0006(5)
C8 0.0108(7) 0.0109(6) 0.0143(7) -0.0005(5) 0.0048(6) -0.0008(5)
C9 0.0119(7) 0.0104(6) 0.0156(7) -0.0012(5) 0.0063(6) -0.0018(5)
C10 0.0102(6) 0.0102(6) 0.0133(7) -0.0016(5) 0.0053(5) -0.0011(5)
C21 0.0109(7) 0.0143(7) 0.0147(7) -0.0008(5) 0.0060(6) 0.0010(5)
C23 0.0148(7) 0.0117(6) 0.0152(7) -0.0019(5) 0.0078(6) -0.0015(5)
C24 0.0155(7) 0.0184(7) 0.0154(8) -0.0002(6) 0.0071(6) 0.0017(6)
C25 0.0140(7) 0.0213(8) 0.0206(8) 0.0002(6) 0.0071(6) 0.0043(6)
C26 0.0113(7) 0.0137(7) 0.0160(7) -0.0035(6) 0.0079(6) -0.0024(5)
C27 0.0117(7) 0.0174(7) 0.0228(8) -0.0019(6) 0.0075(6) -0.0007(6)
C28 0.0169(8) 0.0225(8) 0.0236(9) -0.0057(7) 0.0117(7) -0.0090(6)
C29 0.0209(8) 0.0170(8) 0.0269(9) -0.0003(7) 0.0119(7) -0.0050(6)
C30 0.0146(7) 0.0156(7) 0.0224(8) 0.0007(6) 0.0085(6) -0.0011(6)
C31 0.0144(7) 0.0104(6) 0.0159(7) -0.0002(5) 0.0075(6) -0.0002(5)
C32 0.0154(7) 0.0138(7) 0.0230(9) 0.0014(6) 0.0084(6) 0.0012(6)
C33 0.0265(9) 0.0118(7) 0.0285(10) -0.0028(6) 0.0134(8) -0.0023(6)
C34 0.0183(8) 0.0156(7) 0.0311(10) -0.0046(7) 0.0097(7) -0.0059(6)
C35 0.0146(7) 0.0133(7) 0.0268(9) -0.0030(6) 0.0093(7) -0.0006(6)
O41 0.0236(7) 0.0254(7) 0.0329(8) 0.0019(6) 0.0081(6) 0.0028(5)
C41 0.0346(11) 0.0262(9) 0.0256(10) 0.0037(8) 0.0087(8) -0.0014(8)
C42 0.0297(10) 0.0260(10) 0.0305(11) 0.0006(8) 0.0044(8) 0.0054(8)
C43 0.0293(11) 0.0364(12) 0.0517(15) -0.0029(10) 0.0140(11) 0.0005(9)
C44 0.0268(10) 0.0279(10) 0.0266(10) -0.0027(8) 0.0036(8) -0.0019(8)
O51 0.0536(15) 0.0301(11) 0.0363(12) 0.000 0.0216(11) 0.000
C51 0.0427(13) 0.0440(13) 0.0294(11) 0.0028(10) 0.0146(10) 0.0025(10)
C52 0.0517(18) 0.0385(15) 0.128(3) 0.0266(19) 0.020(2) 0.0013(13)

loop_
_atom_type_symbol
_atom_type_description
_atom_type_scat_dispersion_real
_atom_type_scat_dispersion_imag
_atom_type_scat_source
C C 0.0033 0.0016 'International Tables Vol C Tables 4.2.6.8 and 6.1.1.4'
H H 0.0000 0.0000 'International Tables Vol C Tables 4.2.6.8 and 6.1.1.4'
F F 0.0171 0.0103 'International Tables Vol C Tables 4.2.6.8 and 6.1.1.4'
N N 0.0061 0.0033 'International Tables Vol C Tables 4.2.6.8 and 6.1.1.4'
O O 0.0106 0.0060 'International Tables Vol C Tables 4.2.6.8 and 6.1.1.4'

loop_
_geom_angle_atom_site_label_1
_geom_angle_atom_site_label_2
_geom_angle_atom_site_label_3
_geom_angle
_geom_angle_site_symmetry_1
_geom_angle_site_symmetry_3
C21 N1 C1 115.33(13) . .
C21 N2 C7 115.43(14) . .
C33 N3 C32 117.91(15) . .
C28 N501 C27 117.32(15) . .
N1 C1 C2 119.62(14) . 7_545
N1 C1 C6 120.96(14) . .
C6 C1 C2 119.37(13) . 7_545
C1 C2 C26 122.26(13) 7_545 .
C3 C2 C1 118.60(14) . 7_545
C3 C2 C26 119.08(14) . .
C2 C3 H3 116.6(12) . .
C2 C3 C4 123.18(14) . .
C4 C3 H3 120.3(12) . .
C5 C4 C3 118.52(13) 7_545 .
C5 C4 C10 119.27(13) 7_545 .
C10 C4 C3 122.20(14) . .
C4 C5 C6 119.35(13) 7_545 .
C4 C5 C10 121.74(13) 7_545 .
C6 C5 C10 118.91(13) . .
C1 C6 C5 120.95(14) . .
C7 C6 C1 117.43(13) . .
C7 C6 C5 121.62(13) . .
N2 C7 C6 120.89(14) . .
N2 C7 C8 119.78(14) . .
C6 C7 C8 119.29(13) . .
C7 C8 C31 122.52(13) . .
C9 C8 C7 118.24(14) . .
C9 C8 C31 119.20(14) . .
C8 C9 H9 118.7(12) . .
C8 C9 C10 123.55(14) . .
C10 C9 H9 117.8(12) . .
C4 C10 C5 118.99(13) . .
C4 C10 C9 122.64(13) . .
C5 C10 C9 118.36(13) . .
N1 C21 N2 129.87(14) . .
N1 C21 C23 114.74(13) . .
N2 C21 C23 115.39(14) . .
F1 C23 C21 110.27(13) . .
F1 C23 C24 107.32(13) . .
F2 C23 F1 107.78(13) . .
F2 C23 C21 110.62(13) . .
F2 C23 C24 107.00(13) . .
C21 C23 C24 113.60(14) . .
F3 C24 C23 109.36(13) . .
F3 C24 C25 106.90(14) . .
F4 C24 F3 107.98(14) . .
F4 C24 C23 108.76(13) . .
F4 C24 C25 107.36(14) . .
C23 C24 C25 116.20(14) . .
F5 C25 F7 107.86(15) . .
F5 C25 C24 111.25(14) . .
F6 C25 F5 108.29(15) . .
F6 C25 F7 108.25(15) . .
F6 C25 C24 111.61(14) . .
F7 C25 C24 109.45(15) . .
C27 C26 C2 123.13(15) . .
C30 C26 C2 119.14(14) . .
C30 C26 C27 117.67(14) . .
N501 C27 C26 123.61(16) . .
N501 C27 H27 118.2 . .
C26 C27 H27 118.2 . .
N501 C28 H28 118.2 . .
N501 C28 C29 123.61(15) . .
C29 C28 H28 118.2 . .
C28 C29 H29 120.7 . .
C28 C29 C30 118.53(17) . .
C30 C29 H29 120.7 . .
C26 C30 H30 120.4 . .
C29 C30 C26 119.24(16) . .
C29 C30 H30 120.4 . .
C32 C31 C8 123.57(15) . .
C35 C31 C8 119.55(14) . .
C35 C31 C32 116.86(15) . .
N3 C32 C31 123.72(16) . .
N3 C32 H32 118.1 . .
C31 C32 H32 118.1 . .
N3 C33 H33 118.5 . .
N3 C33 C34 123.07(16) . .
C34 C33 H33 118.5 . .
C33 C34 H34 120.7 . .
C33 C34 C35 118.68(17) . .
C35 C34 H34 120.7 . .
C31 C35 H35 120.2 . .
C34 C35 C31 119.70(15) . .
C34 C35 H35 120.2 . .
C44 O41 C41 105.38(15) . .
O41 C41 H41A 110.7 . .
O41 C41 H41B 110.7 . .
O41 C41 C42 105.23(17) . .
H41A C41 H41B 108.8 . .
C42 C41 H41A 110.7 . .
C42 C41 H41B 110.7 . .
C41 C42 H42A 110.9 . .
C41 C42 H42B 110.9 . .
C41 C42 C43 104.20(17) . .
H42A C42 H42B 108.9 . .
C43 C42 H42A 110.9 . .
C43 C42 H42B 110.9 . .
C42 C43 H43A 111.0 . .
C42 C43 H43B 111.0 . .
H43A C43 H43B 109.0 . .
C44 C43 C42 103.73(18) . .
C44 C43 H43A 111.0 . .
C44 C43 H43B 111.0 . .
O41 C44 C43 106.06(17) . .
O41 C44 H44A 110.5 . .
O41 C44 H44B 110.5 . .
C43 C44 H44A 110.5 . .
C43 C44 H44B 110.5 . .
H44A C44 H44B 108.7 . .
C51 O51 C51 109.0(3) 2_654 .
O51 C51 H51A 110.4 . .
O51 C51 H51B 110.4 . .
O51 C51 C52 106.5(2) . .
H51A C51 H51B 108.6 . .
C52 C51 H51A 110.4 . .
C52 C51 H51B 110.4 . .
C51 C52 H52A 110.5 . .
C51 C52 H52B 110.5 . .
C52 C52 C51 106.1(2) 2_654 .
C52 C52 H52A 110.5 2_654 .
C52 C52 H52B 110.5 2_654 .
H52A C52 H52B 108.7 . .

loop_
_geom_bond_atom_site_label_1
_geom_bond_atom_site_label_2
_geom_bond_distance
_geom_bond_site_symmetry_2
F1 C23 1.3507(19) .
F2 C23 1.3498(18) .
F3 C24 1.352(2) .
F4 C24 1.348(2) .
F5 C25 1.324(2) .
F6 C25 1.320(2) .
F7 C25 1.327(2) .
N1 C1 1.3507(19) .
N1 C21 1.328(2) .
N2 C7 1.350(2) .
N2 C21 1.329(2) .
N3 C32 1.338(2) .
N3 C33 1.337(2) .
N501 C27 1.342(2) .
N501 C28 1.341(2) .
C1 C2 1.445(2) 7_545
C1 C6 1.418(2) .
C2 C1 1.445(2) 7_545
C2 C3 1.369(2) .
C2 C26 1.484(2) .
C3 H3 0.98(2) .
C3 C4 1.431(2) .
C4 C5 1.416(2) 7_545
C4 C10 1.420(2) .
C5 C4 1.416(2) 7_545
C5 C6 1.421(2) .
C5 C10 1.422(2) .
C6 C7 1.417(2) .
C7 C8 1.449(2) .
C8 C9 1.372(2) .
C8 C31 1.485(2) .
C9 H9 0.95(2) .
C9 C10 1.435(2) .
C21 C23 1.526(2) .
C23 C24 1.540(2) .
C24 C25 1.548(2) .
C26 C27 1.396(2) .
C26 C30 1.395(2) .
C27 H27 0.9500 .
C28 H28 0.9500 .
C28 C29 1.382(3) .
C29 H29 0.9500 .
C29 C30 1.389(2) .
C30 H30 0.9500 .
C31 C32 1.399(2) .
C31 C35 1.397(2) .
C32 H32 0.9500 .
C33 H33 0.9500 .
C33 C34 1.379(3) .
C34 H34 0.9500 .
C34 C35 1.387(2) .
C35 H35 0.9500 .
O41 C41 1.431(2) .
O41 C44 1.430(3) .
C41 H41A 0.9900 .
C41 H41B 0.9900 .
C41 C42 1.524(3) .
C42 H42A 0.9900 .
C42 H42B 0.9900 .
C42 C43 1.536(3) .
C43 H43A 0.9900 .
C43 H43B 0.9900 .
C43 C44 1.534(3) .
C44 H44A 0.9900 .
C44 H44B 0.9900 .
O51 C51 1.434(3) .
O51 C51 1.434(3) 2_654
C51 H51A 0.9900 .
C51 H51B 0.9900 .
C51 C52 1.512(4) .
C52 C52 1.414(7) 2_654
C52 H52A 0.9900 .
C52 H52B 0.9900 .

loop_
_geom_torsion_atom_site_label_1
_geom_torsion_atom_site_label_2
_geom_torsion_atom_site_label_3
_geom_torsion_atom_site_label_4
_geom_torsion
_geom_torsion_site_symmetry_1
_geom_torsion_site_symmetry_4
F1 C23 C24 F3 -64.66(16) . .
F1 C23 C24 F4 177.64(12) . .
F1 C23 C24 C25 56.42(18) . .
F2 C23 C24 F3 179.88(12) . .
F2 C23 C24 F4 62.18(16) . .
F2 C23 C24 C25 -59.04(17) . .
F3 C24 C25 F5 59.90(18) . .
F3 C24 C25 F6 -179.02(14) . .
F3 C24 C25 F7 -59.20(19) . .
F4 C24 C25 F5 175.56(14) . .
F4 C24 C25 F6 -63.36(19) . .
F4 C24 C25 F7 56.46(19) . .
N1 C1 C6 C5 177.62(15) . .
N1 C1 C6 C7 -1.9(2) . .
N1 C21 C23 F1 36.01(19) . .
N1 C21 C23 F2 155.14(14) . .
N1 C21 C23 C24 -84.50(18) . .
N2 C7 C8 C9 178.60(15) . .
N2 C7 C8 C31 1.1(2) . .
N2 C21 C23 F1 -143.96(15) . .
N2 C21 C23 F2 -24.8(2) . .
N2 C21 C23 C24 95.53(17) . .
N3 C33 C34 C35 -2.1(3) . .
N501 C28 C29 C30 -0.4(3) . .
C1 N1 C21 N2 2.9(3) . .
C1 N1 C21 C23 -177.08(14) . .
C1 C2 C3 C4 2.2(2) 7_545 .
C1 C2 C26 C27 -47.4(2) 7_545 .
C1 C2 C26 C30 135.59(17) 7_545 .
C1 C6 C7 N2 2.0(2) . .
C1 C6 C7 C8 179.71(14) . .
C2 C1 C6 C5 0.2(2) 7_545 .
C2 C1 C6 C7 -179.34(14) 7_545 .
C2 C3 C4 C5 -1.8(2) . 7_545
C2 C3 C4 C10 177.27(16) . .
C2 C26 C27 N501 -177.24(16) . .
C2 C26 C30 C29 178.44(15) . .
C3 C2 C26 C27 135.26(17) . .
C3 C2 C26 C30 -41.8(2) . .
C3 C4 C10 C5 -179.82(15) . .
C3 C4 C10 C9 -0.3(2) . .
C4 C5 C6 C1 -0.5(2) 7_545 .
C4 C5 C6 C7 179.00(15) 7_545 .
C4 C5 C10 C4 0.7(3) 7_545 .
C4 C5 C10 C9 -178.81(15) 7_545 .
C5 C4 C10 C5 -0.7(2) 7_545 .
C5 C4 C10 C9 178.81(15) 7_545 .
C5 C6 C7 N2 -177.47(15) . .
C5 C6 C7 C8 0.2(2) . .
C6 C5 C10 C4 -178.69(14) . .
C6 C5 C10 C9 1.8(2) . .
C6 C7 C8 C9 0.9(2) . .
C6 C7 C8 C31 -176.58(15) . .
C7 N2 C21 N1 -2.7(3) . .
C7 N2 C21 C23 177.22(14) . .
C7 C8 C9 C10 -0.7(2) . .
C7 C8 C31 C32 -38.8(2) . .
C7 C8 C31 C35 142.70(17) . .
C8 C9 C10 C4 179.79(15) . .
C8 C9 C10 C5 -0.7(2) . .
C8 C31 C32 N3 179.48(16) . .
C8 C31 C35 C34 -179.87(16) . .
C9 C8 C31 C32 143.69(17) . .
C9 C8 C31 C35 -34.8(2) . .
C10 C5 C6 C1 178.95(15) . .
C10 C5 C6 C7 -1.5(2) . .
C21 N1 C1 C2 177.13(15) . 7_545
C21 N1 C1 C6 -0.3(2) . .
C21 N2 C7 C6 0.0(2) . .
C21 N2 C7 C8 -177.63(14) . .
C21 C23 C24 F3 57.50(17) . .
C21 C23 C24 F4 -60.20(17) . .
C21 C23 C24 C25 178.58(14) . .
C23 C24 C25 F5 -62.48(19) . .
C23 C24 C25 F6 58.6(2) . .
C23 C24 C25 F7 178.42(15) . .
C26 C2 C3 C4 179.61(15) . .
C27 N501 C28 C29 1.5(3) . .
C27 C26 C30 C29 1.3(2) . .
C28 N501 C27 C26 -1.2(3) . .
C28 C29 C30 C26 -1.0(3) . .
C30 C26 C27 N501 -0.2(3) . .
C31 C8 C9 C10 176.90(15) . .
C32 N3 C33 C34 1.7(3) . .
C32 C31 C35 C34 1.6(3) . .
C33 N3 C32 C31 0.4(3) . .
C33 C34 C35 C31 0.3(3) . .
C35 C31 C32 N3 -2.0(3) . .
O41 C41 C42 C43 26.0(2) . .
C41 O41 C44 C43 37.3(2) . .
C41 C42 C43 C44 -3.7(2) . .
C42 C43 C44 O41 -19.8(2) . .
C44 O41 C41 C42 -39.7(2) . .
O51 C51 C52 C52 20.4(5) . 2_654
C51 O51 C51 C52 -7.4(2) 2_654 .
